data_7229788
loop_
_publ_author_name
'Dhingra, Shallu'
'Barman, Dibya Jyoti'
'Yadav, Hare Ram'
'Eyyathiyil, Jusaina'
'Bhowmik, Prasanta'
'Kaur, Parmeet'
'Adhikari, Debashis'
'Roy Choudhury, Angshuman'

_publ_section_title
;
 Structural and computational understanding of weak interactions in
 &#x201C;bridge-flipped&#x201D; isomeric
 tetrafluoro-bis-benzylideneanilines
;
_journal_issue 6
_journal_name_full CrystEngComm
_journal_page_first 716
_journal_paper_doi 10.1039/C7CE01872J
_journal_volume 20
_journal_year 2018
_chemical_formula_moiety 'C20 H12 F4 N2'
_chemical_formula_sum 'C20 H12 F4 N2'
_chemical_formula_weight 356.32
_space_group_crystal_system monoclinic
_space_group_IT_number 14
_space_group_name_Hall '-P 2yn'
_space_group_name_H-M_alt 'P 1 21/n 1'
_symmetry_space_group_name_Hall '-P 2yn'
_symmetry_space_group_name_H-M 'P 1 21/n 1'
_atom_sites_solution_hydrogens geom
_atom_sites_solution_primary dual
_audit_creation_date 2016-12-26
_audit_creation_method
;
Olex2 1.2
(compiled 2016.11.30 svn.r3356 for OlexSys, GUI svn.r5269)
;
_audit_update_record
;
2017-07-17 deposited with the CCDC.
2017-12-26 downloaded from the CCDC.
;
_cell_angle_alpha 90
_cell_angle_beta 91.012(5)
_cell_angle_gamma 90
_cell_formula_units_Z 2
_cell_length_a 10.0684(6)
_cell_length_b 3.7580(2)
_cell_length_c 20.6855(12)
_cell_measurement_reflns_used 2953
_cell_measurement_temperature 100.00(10)
_cell_measurement_theta_max 32.8870
_cell_measurement_theta_min 3.4940
_cell_volume 782.56(8)
_computing_cell_refinement 'CrysAlisPro 1.171.39.7d (Rigaku OD, 2015)'
_computing_data_collection 'CrysAlisPro 1.171.39.7d (Rigaku OD, 2015)'
_computing_data_reduction 'CrysAlisPro 1.171.39.7d (Rigaku OD, 2015)'
_computing_molecular_graphics 'Olex2 (Dolomanov et al., 2009)'
_computing_publication_material 'Olex2 (Dolomanov et al., 2009)'
_computing_structure_refinement 'ShelXL (Sheldrick, 2015)'
_computing_structure_solution 'ShelXT (Sheldrick, 2015)'
_diffrn_ambient_environment N~2~
_diffrn_ambient_temperature 100.00(10)
_diffrn_detector 'CCD plate'
_diffrn_measured_fraction_theta_full 0.9970
_diffrn_measured_fraction_theta_max 0.9541
_diffrn_measurement_details
;
List of Runs (angles in degrees, time in seconds):

  # Type    Start    End  Width  t~exp~   \w     \q     \k     \f   Frames
#--------------------------------------------------------------------------
  1  \w    -69.00 118.80   0.30   10.00    --   29.89  54.00-120.00  626
  2  \w    -69.00 118.80   0.30   10.00    --   29.89  54.00   0.00  626
  3  \w    -69.00  72.00   0.30   10.00    --   29.89  54.00 120.00  470
;
_diffrn_measurement_device
;
XtaLABmini: Fixed Chi 2 circle
;
_diffrn_measurement_device_type 'XtaLAB Mini (ROW)'
_diffrn_measurement_method '\w scans'
_diffrn_orient_matrix_type 'CrysAlisPro convention (1999,Acta A55,543-557)'
_diffrn_orient_matrix_UB_11 -0.0566418000
_diffrn_orient_matrix_UB_12 -0.0486658000
_diffrn_orient_matrix_UB_13 0.0178943000
_diffrn_orient_matrix_UB_21 -0.0389794000
_diffrn_orient_matrix_UB_22 -0.0010642000
_diffrn_orient_matrix_UB_23 -0.0288885000
_diffrn_orient_matrix_UB_31 0.0153478000
_diffrn_orient_matrix_UB_32 -0.1824085000
_diffrn_orient_matrix_UB_33 -0.0045899000
_diffrn_radiation_monochromator graphite
_diffrn_radiation_probe x-ray
_diffrn_radiation_type 'Mo K\a'
_diffrn_radiation_wavelength 0.71073
_diffrn_reflns_av_R_equivalents 0.0369
_diffrn_reflns_av_unetI/netI 0.0367
_diffrn_reflns_Laue_measured_fraction_full 0.998
_diffrn_reflns_Laue_measured_fraction_max 0.957
_diffrn_reflns_limit_h_max 14
_diffrn_reflns_limit_h_min -15
_diffrn_reflns_limit_k_max 5
_diffrn_reflns_limit_k_min -4
_diffrn_reflns_limit_l_max 31
_diffrn_reflns_limit_l_min -28
_diffrn_reflns_number 9408
_diffrn_reflns_point_group_measured_fraction_full 0.998
_diffrn_reflns_point_group_measured_fraction_max 0.957
_diffrn_reflns_theta_full 25.000
_diffrn_reflns_theta_max 32.713
_diffrn_reflns_theta_min 3.552
_diffrn_source 'fine-focus sealed X-ray tube'
_diffrn_source_type 'Enhance (Mo) X-ray Source'
_exptl_absorpt_coefficient_mu 0.123
_exptl_absorpt_correction_T_max 1.00000
_exptl_absorpt_correction_T_min 0.44448
_exptl_absorpt_correction_type multi-scan
_exptl_absorpt_process_details
;
CrysAlisPro 1.171.39.7d (Rigaku Oxford Diffraction, 2015)
Empirical absorption correction using spherical harmonics,
 implemented in SCALE3 ABSPACK scaling algorithm.
;
_exptl_crystal_colour 'clear light colourless'
_exptl_crystal_colour_lustre clear
_exptl_crystal_colour_modifier light
_exptl_crystal_colour_primary colourless
_exptl_crystal_density_diffrn 1.512
_exptl_crystal_description plate
_exptl_crystal_F_000 364
_exptl_crystal_size_max 0.5
_exptl_crystal_size_mid 0.3
_exptl_crystal_size_min 0.05
_refine_diff_density_max 0.751
_refine_diff_density_min -0.503
_refine_diff_density_rms 0.101
_refine_ls_extinction_method none
_refine_ls_goodness_of_fit_ref 1.148
_refine_ls_hydrogen_treatment constr
_refine_ls_matrix_type full
_refine_ls_number_parameters 118
_refine_ls_number_reflns 2761
_refine_ls_number_restraints 0
_refine_ls_restrained_S_all 1.148
_refine_ls_R_factor_all 0.0781
_refine_ls_R_factor_gt 0.0666
_refine_ls_shift/su_max 0.000
_refine_ls_shift/su_mean 0.000
_refine_ls_structure_factor_coef Fsqd
_refine_ls_weighting_details 'w=1/[\s^2^(Fo^2^)+(0.1114P)^2^+0.2062P] where P=(Fo^2^+2Fc^2^)/3'
_refine_ls_weighting_scheme calc
_refine_ls_wR_factor_gt 0.1784
_refine_ls_wR_factor_ref 0.2000
_reflns_Friedel_coverage 0.000
_reflns_number_gt 2260
_reflns_number_total 2761
_reflns_threshold_expression 'I > 2\s(I)'
_cod_data_source_file c7ce01872j2.cif
_cod_data_source_block 10
_cod_depositor_comments 'Adding full bibliography for 7229788--7229798.cif.'
_cod_database_code 7229788
_chemical_oxdiff_formula 'C20 H12 N2 F4'
_shelx_space_group_comment
;
The symmetry employed for this shelxl refinement is uniquely defined
by the following loop, which should always be used as a source of
symmetry information in preference to the above space-group names.
They are only intended as comments.
;
_reflns_odcompleteness_completeness 99.70
_reflns_odcompleteness_iscentric 1
_reflns_odcompleteness_theta 25.30
_olex2_refinement_description
;
1. Fixed Uiso
 At 1.2 times of:
  All C(H) groups
2.a Aromatic/amide H refined with riding coordinates:
 C9(H9), C1(H1), C10(H10), C3(H3), C5(H5), C7(H7)
;
_shelx_shelxl_version_number 2014/7
_olex2_submission_special_instructions 'No special instructions were received'
_oxdiff_exptl_absorpt_empirical_details
;
Empirical correction (ABSPACK) includes:
- Absorption correction using spherical harmonics
- Frame scaling
- Detector area scaling
;
_oxdiff_exptl_absorpt_empirical_full_max 1.601
_oxdiff_exptl_absorpt_empirical_full_min 0.540

loop_
_space_group_symop_operation_xyz
'x, y, z'
'-x+1/2, y+1/2, -z+1/2'
'-x, -y, -z'
'x-1/2, -y-1/2, z-1/2'

loop_
_atom_site_label
_atom_site_type_symbol
_atom_site_fract_x
_atom_site_fract_y
_atom_site_fract_z
_atom_site_U_iso_or_equiv
_atom_site_adp_type
_atom_site_occupancy
_atom_site_site_symmetry_order
_atom_site_calc_flag
_atom_site_refinement_flags_posn
F1 F 0.44312(9) 0.7359(3) 0.20035(4) 0.0314(3) Uani 1 1 d .
F2 F 0.74046(8) 0.3112(3) 0.35925(4) 0.0309(3) Uani 1 1 d .
N1 N 0.32758(11) 0.8076(3) 0.42470(5) 0.0229(3) Uani 1 1 d .
C2 C 0.41362(12) 0.7049(4) 0.37485(6) 0.0212(3) Uani 1 1 d .
C9 C -0.03336(12) 0.8335(4) 0.44180(6) 0.0213(3) Uani 1 1 d .
H9 H -0.0553 0.7221 0.4029 0.026 Uiso 1 1 calc R
C1 C 0.20232(13) 0.7658(3) 0.41418(6) 0.0213(3) Uani 1 1 d .
H1 H 0.1748 0.6526 0.3763 0.026 Uiso 1 1 calc R
C10 C -0.13362(12) 0.9449(4) 0.48245(6) 0.0210(3) Uani 1 1 d .
H10 H -0.2222 0.9084 0.4708 0.025 Uiso 1 1 calc R
C3 C 0.38194(12) 0.7679(4) 0.30952(6) 0.0220(3) Uani 1 1 d .
H3 H 0.3014 0.8714 0.2974 0.026 Uiso 1 1 calc R
C4 C 0.47367(13) 0.6721(4) 0.26354(6) 0.0223(3) Uani 1 1 d .
C5 C 0.59476(12) 0.5174(4) 0.27799(6) 0.0224(3) Uani 1 1 d .
H5 H 0.6544 0.4548 0.2461 0.027 Uiso 1 1 calc R
C8 C 0.10074(12) 0.8876(4) 0.45893(6) 0.0203(3) Uani 1 1 d .
C6 C 0.62203(12) 0.4610(4) 0.34327(6) 0.0229(3) Uani 1 1 d .
C7 C 0.53633(12) 0.5527(4) 0.39218(6) 0.0231(3) Uani 1 1 d .
H7 H 0.5595 0.5143 0.4353 0.028 Uiso 1 1 calc R

loop_
_atom_site_aniso_label
_atom_site_aniso_U_11
_atom_site_aniso_U_22
_atom_site_aniso_U_33
_atom_site_aniso_U_23
_atom_site_aniso_U_13
_atom_site_aniso_U_12
F1 0.0312(5) 0.0453(6) 0.0175(4) 0.0050(3) -0.0008(3) 0.0060(4)
F2 0.0197(4) 0.0453(6) 0.0278(4) 0.0018(4) -0.0021(3) 0.0074(3)
N1 0.0213(5) 0.0273(6) 0.0199(5) -0.0013(4) 0.0018(4) 0.0005(4)
C2 0.0196(5) 0.0242(6) 0.0197(5) -0.0024(4) 0.0006(4) -0.0016(4)
C9 0.0223(5) 0.0251(6) 0.0164(5) -0.0008(4) -0.0012(4) -0.0012(4)
C1 0.0222(6) 0.0240(6) 0.0179(5) -0.0010(4) 0.0006(4) -0.0001(4)
C10 0.0200(5) 0.0249(6) 0.0181(5) -0.0004(4) -0.0019(4) -0.0003(4)
C3 0.0201(5) 0.0245(6) 0.0212(6) 0.0007(4) -0.0007(4) 0.0011(4)
C4 0.0238(6) 0.0258(6) 0.0173(5) 0.0011(4) -0.0011(4) 0.0003(4)
C5 0.0204(5) 0.0268(6) 0.0200(5) 0.0001(4) 0.0016(4) -0.0009(4)
C8 0.0208(5) 0.0225(6) 0.0176(5) 0.0010(4) 0.0005(4) -0.0001(4)
C6 0.0186(5) 0.0269(6) 0.0231(6) -0.0003(5) -0.0022(4) 0.0018(4)
C7 0.0202(5) 0.0293(7) 0.0196(5) -0.0001(4) -0.0015(4) -0.0013(4)

loop_
_atom_type_symbol
_atom_type_description
_atom_type_scat_dispersion_real
_atom_type_scat_dispersion_imag
_atom_type_scat_source
C C 0.0033 0.0016 'International Tables Vol C Tables 4.2.6.8 and 6.1.1.4'
H H 0.0000 0.0000 'International Tables Vol C Tables 4.2.6.8 and 6.1.1.4'
F F 0.0171 0.0103 'International Tables Vol C Tables 4.2.6.8 and 6.1.1.4'
N N 0.0061 0.0033 'International Tables Vol C Tables 4.2.6.8 and 6.1.1.4'

loop_
_geom_angle_atom_site_label_1
_geom_angle_atom_site_label_2
_geom_angle_atom_site_label_3
_geom_angle
_geom_angle_site_symmetry_1
_geom_angle_site_symmetry_3
C1 N1 C2 117.10(11) . .
C3 C2 N1 121.69(12) . .
C7 C2 N1 118.28(11) . .
C7 C2 C3 119.95(11) . .
C10 C9 H9 119.7 . .
C10 C9 C8 120.60(11) . .
C8 C9 H9 119.7 . .
N1 C1 H1 118.4 . .
N1 C1 C8 123.27(11) . .
C8 C1 H1 118.4 . .
C9 C10 H10 120.1 . .
C9 C10 C8 119.74(11) . 3_576
C8 C10 H10 120.1 3_576 .
C2 C3 H3 120.8 . .
C4 C3 C2 118.33(12) . .
C4 C3 H3 120.8 . .
F1 C4 C3 118.18(11) . .
F1 C4 C5 117.87(11) . .
C5 C4 C3 123.96(12) . .
C4 C5 H5 122.1 . .
C4 C5 C6 115.71(12) . .
C6 C5 H5 122.1 . .
C9 C8 C1 118.31(11) . .
C10 C8 C9 119.65(11) 3_576 .
C10 C8 C1 122.04(11) 3_576 .
F2 C6 C5 117.30(11) . .
F2 C6 C7 118.84(11) . .
C7 C6 C5 123.86(12) . .
C2 C7 H7 120.9 . .
C6 C7 C2 118.18(11) . .
C6 C7 H7 120.9 . .

loop_
_geom_bond_atom_site_label_1
_geom_bond_atom_site_label_2
_geom_bond_distance
_geom_bond_site_symmetry_2
F1 C4 1.3589(14) .
F2 C6 1.3543(14) .
N1 C2 1.4121(16) .
N1 C1 1.2856(16) .
C2 C3 1.4031(17) .
C2 C7 1.4023(17) .
C9 H9 0.9300 .
C9 C10 1.3898(17) .
C9 C8 1.4046(16) .
C1 H1 0.9300 .
C1 C8 1.4649(17) .
C10 H10 0.9300 .
C10 C8 1.4007(17) 3_576
C3 H3 0.9300 .
C3 C4 1.3851(18) .
C4 C5 1.3787(17) .
C5 H5 0.9300 .
C5 C6 1.3893(17) .
C8 C10 1.4007(17) 3_576
C6 C7 1.3849(18) .
C7 H7 0.9300 .
